data_7205427
loop_
_publ_author_name
'Su, Zhi'
'Zhao, Yue'
'Chen, Min'
'Sun, Wei-Yin'

_publ_section_title
;
 Anion- and auxiliary ligand-directed synthesis of cadmium(ii)
 complexes with 3,5-di(1H-imidazol-1-yl)benzoate
;
_journal_issue 5
_journal_name_full CrystEngComm
_journal_page_first 1539
_journal_paper_doi 10.1039/c0ce00527d
_journal_volume 13
_journal_year 2011
_chemical_formula_moiety 'C22 H14 Cd2 N4 O9, H2 O'
_chemical_formula_sum 'C22 H16 Cd2 N4 O10'
_chemical_formula_weight 721.19
_chemical_name_systematic
;
?
;
_space_group_IT_number 2
_symmetry_cell_setting triclinic
_symmetry_space_group_name_Hall '-P 1'
_symmetry_space_group_name_H-M 'P -1'
_atom_sites_solution_hydrogens geom
_atom_sites_solution_primary direct
_atom_sites_solution_secondary difmap
_audit_creation_method SHELXL-97
_cell_angle_alpha 70.527(10)
_cell_angle_beta 81.613(2)
_cell_angle_gamma 85.3430(10)
_cell_formula_units_Z 2
_cell_length_a 10.5555(7)
_cell_length_b 10.755(1)
_cell_length_c 10.9889(8)
_cell_measurement_reflns_used 4246
_cell_measurement_temperature 293(2)
_cell_measurement_theta_max 28.17
_cell_measurement_theta_min 2.82
_cell_volume 1162.86(17)
_computing_structure_refinement 'SHELXL-97 (Sheldrick, 1997)'
_computing_structure_solution 'SHELXS-97 (Sheldrick, 1990)'
_diffrn_ambient_temperature 293(2)
_diffrn_measured_fraction_theta_full 0.985
_diffrn_measured_fraction_theta_max 0.985
_diffrn_radiation_monochromator graphite
_diffrn_radiation_source 'fine-focus sealed tube'
_diffrn_radiation_type MoK\a
_diffrn_radiation_wavelength 0.71073
_diffrn_reflns_av_R_equivalents 0.0435
_diffrn_reflns_av_sigmaI/netI 0.0401
_diffrn_reflns_limit_h_max 12
_diffrn_reflns_limit_h_min -12
_diffrn_reflns_limit_k_max 12
_diffrn_reflns_limit_k_min -12
_diffrn_reflns_limit_l_max 9
_diffrn_reflns_limit_l_min -13
_diffrn_reflns_number 6020
_diffrn_reflns_theta_full 25.25
_diffrn_reflns_theta_max 25.25
_diffrn_reflns_theta_min 1.98
_exptl_absorpt_coefficient_mu 1.896
_exptl_absorpt_correction_T_max 0.6491
_exptl_absorpt_correction_T_min 0.5780
_exptl_absorpt_correction_type multi-scan
_exptl_absorpt_process_details sadabs,bruker(2000)
_exptl_crystal_colour colorless
_exptl_crystal_density_diffrn 2.060
_exptl_crystal_density_method 'not measured'
_exptl_crystal_description block
_exptl_crystal_F_000 704
_exptl_crystal_size_max 0.30
_exptl_crystal_size_mid 0.25
_exptl_crystal_size_min 0.23
_refine_diff_density_max 0.694
_refine_diff_density_min -0.894
_refine_diff_density_rms 0.109
_refine_ls_extinction_method none
_refine_ls_goodness_of_fit_ref 0.999
_refine_ls_hydrogen_treatment mixed
_refine_ls_matrix_type full
_refine_ls_number_parameters 359
_refine_ls_number_reflns 4142
_refine_ls_number_restraints 0
_refine_ls_restrained_S_all 0.999
_refine_ls_R_factor_all 0.0309
_refine_ls_R_factor_gt 0.0270
_refine_ls_shift/su_max 0.001
_refine_ls_shift/su_mean 0.000
_refine_ls_structure_factor_coef Fsqd
_refine_ls_weighting_details 'calc w=1/[\s^2^(Fo^2^)+(0.0414P)^2^+0.0000P] where P=(Fo^2^+2Fc^2^)/3'
_refine_ls_weighting_scheme calc
_refine_ls_wR_factor_gt 0.0687
_refine_ls_wR_factor_ref 0.0706
_reflns_number_gt 3622
_reflns_number_total 4142
_reflns_threshold_expression >2sigma(I)
_cod_data_source_file C0CE00527D.TXT
_cod_data_source_block 5
_cod_original_cell_volume 1162.86(16)
_cod_database_code 7205427

loop_
_symmetry_equiv_pos_as_xyz
'x, y, z'
'-x, -y, -z'

loop_
_atom_site_label
_atom_site_type_symbol
_atom_site_fract_x
_atom_site_fract_y
_atom_site_fract_z
_atom_site_U_iso_or_equiv
_atom_site_adp_type
_atom_site_occupancy
_atom_site_symmetry_multiplicity
_atom_site_calc_flag
_atom_site_refinement_flags
_atom_site_disorder_assembly
_atom_site_disorder_group
C1 C 0.5515(3) 0.4013(3) 0.3818(3) 0.0218(7) Uani 1 1 d . . .
C2 C 0.6019(3) 0.4922(3) 0.2658(3) 0.0248(7) Uani 1 1 d . . .
H2 H 0.6901 0.4988 0.2435 0.030 Uiso 1 1 calc R . .
C3 C 0.5196(3) 0.5731(3) 0.1834(3) 0.0241(7) Uani 1 1 d . . .
C4 C 0.3881(3) 0.5662(3) 0.2155(3) 0.0274(8) Uani 1 1 d . . .
H4 H 0.3332 0.6201 0.1592 0.033 Uiso 1 1 calc R . .
C5 C 0.3400(3) 0.4766(3) 0.3339(3) 0.0249(7) Uani 1 1 d . . .
C6 C 0.4200(3) 0.3967(3) 0.4165(3) 0.0245(7) Uani 1 1 d . . .
H6 H 0.3862 0.3390 0.4963 0.029 Uiso 1 1 calc R . .
C7 C 0.6371(3) 0.2975(3) 0.4635(3) 0.0238(7) Uani 1 1 d . . .
C8 C 0.6756(4) 0.6225(3) -0.0177(3) 0.0334(8) Uani 1 1 d . . .
H8 H 0.7246 0.5441 0.0030 0.040 Uiso 1 1 calc R . .
C9 C 0.6921(4) 0.7268(4) -0.1279(4) 0.0364(9) Uani 1 1 d . . .
H9 H 0.7559 0.7321 -0.1972 0.044 Uiso 1 1 calc R . .
C10 C 0.5305(3) 0.7777(3) -0.0095(3) 0.0252(7) Uani 1 1 d . . .
H10 H 0.4612 0.8235 0.0204 0.030 Uiso 1 1 calc R . .
C11 C 0.1063(4) 0.5408(4) 0.3226(4) 0.0463(11) Uani 1 1 d . . .
H11 H 0.1111 0.6309 0.2787 0.056 Uiso 1 1 calc R . .
C12 C -0.0001(4) 0.4704(4) 0.3591(4) 0.0448(11) Uani 1 1 d . . .
H12 H -0.0824 0.5043 0.3443 0.054 Uiso 1 1 calc R . .
C13 C 0.1557(3) 0.3335(3) 0.4227(3) 0.0271(8) Uani 1 1 d . . .
H13 H 0.2029 0.2566 0.4595 0.032 Uiso 1 1 calc R . .
C14 C 1.1846(3) 1.0933(3) -0.1888(3) 0.0224(7) Uani 1 1 d . . .
C15 C 1.0735(3) 1.0611(3) -0.2261(3) 0.0197(7) Uani 1 1 d . . .
C16 C 0.9529(3) 1.1020(3) -0.1771(3) 0.0202(7) Uani 1 1 d . . .
C17 C 0.9461(3) 1.1690(3) -0.0867(3) 0.0249(7) Uani 1 1 d . . .
H17 H 0.8664 1.1930 -0.0509 0.030 Uiso 1 1 calc R . .
C18 C 1.0547(3) 1.1996(3) -0.0501(3) 0.0289(8) Uani 1 1 d . . .
H18 H 1.0486 1.2445 0.0098 0.035 Uiso 1 1 calc R . .
C19 C 1.1728(3) 1.1640(3) -0.1019(3) 0.0285(8) Uani 1 1 d . . .
H19 H 1.2463 1.1876 -0.0786 0.034 Uiso 1 1 calc R . .
C20 C 1.3189(3) 1.0521(3) -0.2349(3) 0.0246(7) Uani 1 1 d . . .
C21 C 1.0840(3) 0.9796(3) -0.3166(3) 0.0219(7) Uani 1 1 d . . .
C22 C 0.8288(3) 1.0813(3) -0.2176(3) 0.0217(7) Uani 1 1 d . . .
Cd1 Cd 0.91125(2) 1.16285(2) -0.52130(2) 0.02035(9) Uani 1 1 d . . .
Cd2 Cd 0.59620(2) 1.02440(2) -0.27848(2) 0.02257(9) Uani 1 1 d . . .
N1 N 0.6015(3) 0.8236(3) -0.1229(3) 0.0291(7) Uani 1 1 d . . .
N2 N 0.5718(3) 0.6558(3) 0.0572(3) 0.0248(6) Uani 1 1 d . . .
N3 N 0.0315(3) 0.3403(3) 0.4216(3) 0.0301(7) Uani 1 1 d . . .
N4 N 0.2061(3) 0.4545(3) 0.3624(3) 0.0286(7) Uani 1 1 d . . .
O1 O 0.7529(2) 0.3178(2) 0.4515(3) 0.0356(6) Uani 1 1 d . . .
O2 O 0.5836(3) 0.1928(3) 0.5333(3) 0.0470(7) Uani 1 1 d . . .
O3 O 1.4094(2) 1.0955(3) -0.2006(3) 0.0435(7) Uani 1 1 d . . .
O4 O 1.3341(2) 0.9782(3) -0.3028(3) 0.0362(6) Uani 1 1 d . . .
O5 O 1.0989(2) 1.0395(2) -0.4385(2) 0.0237(5) Uani 1 1 d . . .
O6 O 1.0748(2) 0.8580(2) -0.2700(2) 0.0307(6) Uani 1 1 d . . .
O7 O 0.8302(2) 1.0422(2) -0.3160(2) 0.0255(5) Uani 1 1 d . . .
O8 O 0.7253(2) 1.1038(3) -0.1566(2) 0.0356(6) Uani 1 1 d . . .
O9 O 0.6180(3) 0.9062(3) -0.4259(3) 0.0333(6) Uani 1 1 d . . .
H114 H 0.653(5) 0.940(5) -0.500(5) 0.069(18) Uiso 1 1 d . . .
H113 H 0.555(6) 0.890(6) -0.433(5) 0.07(2) Uiso 1 1 d . . .
O10 O 0.7330(4) 0.2953(4) 0.1096(4) 0.0608(10) Uani 1 1 d . . .
H111 H 0.762(7) 0.236(7) 0.157(6) 0.08(2) Uiso 1 1 d . . .
H112 H 0.801(12) 0.320(12) 0.118(11) 0.09(7) Uiso 1 1 d . . .

loop_
_atom_site_aniso_label
_atom_site_aniso_U_11
_atom_site_aniso_U_22
_atom_site_aniso_U_33
_atom_site_aniso_U_23
_atom_site_aniso_U_13
_atom_site_aniso_U_12
C1 0.0191(16) 0.0174(16) 0.0255(17) -0.0015(13) -0.0043(13) -0.0021(13)
C2 0.0198(16) 0.0232(17) 0.0290(18) -0.0041(14) -0.0044(14) -0.0030(13)
C3 0.0246(17) 0.0184(16) 0.0248(17) 0.0004(14) -0.0035(14) -0.0058(13)
C4 0.0238(18) 0.0199(17) 0.0324(19) 0.0031(15) -0.0101(15) -0.0047(14)
C5 0.0166(16) 0.0190(16) 0.0355(19) -0.0032(15) -0.0045(14) -0.0015(13)
C6 0.0250(18) 0.0199(16) 0.0225(17) 0.0013(14) -0.0013(14) -0.0052(13)
C7 0.0223(18) 0.0199(16) 0.0250(17) -0.0019(14) -0.0025(14) -0.0010(13)
C8 0.041(2) 0.0249(18) 0.031(2) -0.0057(16) -0.0021(17) 0.0034(16)
C9 0.042(2) 0.035(2) 0.0259(19) -0.0053(17) 0.0010(17) 0.0014(17)
C10 0.0223(17) 0.0232(17) 0.0264(18) -0.0018(14) -0.0065(14) -0.0013(13)
C11 0.028(2) 0.0234(19) 0.071(3) 0.0085(19) -0.012(2) 0.0004(16)
C12 0.0196(18) 0.030(2) 0.070(3) 0.004(2) -0.0102(19) -0.0006(15)
C13 0.0188(17) 0.0193(17) 0.036(2) 0.0008(15) -0.0039(14) -0.0038(13)
C14 0.0193(16) 0.0233(17) 0.0219(17) -0.0030(14) -0.0041(13) -0.0016(13)
C15 0.0181(16) 0.0169(15) 0.0191(16) 0.0007(13) -0.0022(13) -0.0008(12)
C16 0.0191(16) 0.0162(15) 0.0210(16) -0.0001(13) -0.0033(13) -0.0004(12)
C17 0.0217(17) 0.0256(17) 0.0250(17) -0.0072(14) 0.0003(14) 0.0031(13)
C18 0.0281(19) 0.0323(19) 0.0305(19) -0.0161(16) -0.0031(15) 0.0000(15)
C19 0.0230(17) 0.0336(19) 0.0317(19) -0.0116(16) -0.0079(15) -0.0050(15)
C20 0.0189(17) 0.0282(18) 0.0205(17) 0.0004(15) -0.0031(13) 0.0004(14)
C21 0.0106(15) 0.0263(18) 0.0283(18) -0.0072(15) -0.0064(13) 0.0021(12)
C22 0.0188(16) 0.0165(16) 0.0234(17) 0.0021(13) -0.0024(13) -0.0016(12)
Cd1 0.01648(13) 0.01938(14) 0.02262(14) -0.00333(10) -0.00237(10) -0.00141(9)
Cd2 0.01681(14) 0.02195(14) 0.02254(14) 0.00148(10) -0.00245(10) -0.00193(9)
N1 0.0346(17) 0.0244(15) 0.0220(15) 0.0006(12) -0.0022(13) -0.0024(13)
N2 0.0254(15) 0.0199(14) 0.0231(14) 0.0019(12) -0.0043(12) -0.0033(11)
N3 0.0201(15) 0.0198(14) 0.0445(18) -0.0028(13) -0.0036(13) -0.0018(11)
N4 0.0175(14) 0.0199(14) 0.0396(17) 0.0018(13) -0.0024(13) -0.0025(11)
O1 0.0185(12) 0.0268(13) 0.0507(16) 0.0017(12) -0.0061(11) 0.0021(10)
O2 0.0331(15) 0.0342(15) 0.0525(17) 0.0199(13) -0.0165(13) -0.0077(12)
O3 0.0154(12) 0.0662(19) 0.0604(18) -0.0355(16) -0.0048(12) -0.0019(12)
O4 0.0249(13) 0.0464(15) 0.0399(15) -0.0196(13) -0.0024(11) 0.0059(11)
O5 0.0206(11) 0.0268(12) 0.0213(12) -0.0046(10) -0.0027(9) -0.0011(9)
O6 0.0373(14) 0.0209(13) 0.0324(14) -0.0065(11) -0.0055(11) -0.0005(10)
O7 0.0193(11) 0.0312(13) 0.0235(12) -0.0048(10) -0.0018(9) -0.0063(10)
O8 0.0141(12) 0.0532(16) 0.0440(15) -0.0234(13) -0.0008(11) -0.0002(11)
O9 0.0309(16) 0.0334(15) 0.0331(16) -0.0070(13) -0.0034(13) -0.0046(12)
O10 0.078(3) 0.043(2) 0.057(2) -0.0102(18) -0.0193(19) 0.0174(19)

loop_
_atom_type_symbol
_atom_type_description
_atom_type_scat_dispersion_real
_atom_type_scat_dispersion_imag
_atom_type_scat_source
C C 0.0033 0.0016 'International Tables Vol C Tables 4.2.6.8 and 6.1.1.4'
H H 0.0000 0.0000 'International Tables Vol C Tables 4.2.6.8 and 6.1.1.4'
N N 0.0061 0.0033 'International Tables Vol C Tables 4.2.6.8 and 6.1.1.4'
O O 0.0106 0.0060 'International Tables Vol C Tables 4.2.6.8 and 6.1.1.4'
Cd Cd -0.8075 1.2024 'International Tables Vol C Tables 4.2.6.8 and 6.1.1.4'

loop_
_geom_angle_atom_site_label_1
_geom_angle_atom_site_label_2
_geom_angle_atom_site_label_3
_geom_angle
_geom_angle_site_symmetry_1
_geom_angle_site_symmetry_3
_geom_angle_publ_flag
C6 C1 C2 119.7(3) . . ?
C6 C1 C7 119.3(3) . . ?
C2 C1 C7 120.6(3) . . ?
C3 C2 C1 119.3(3) . . ?
C3 C2 H2 120.4 . . ?
C1 C2 H2 120.4 . . ?
C2 C3 C4 121.3(3) . . ?
C2 C3 N2 118.9(3) . . ?
C4 C3 N2 119.5(3) . . ?
C3 C4 C5 118.3(3) . . ?
C3 C4 H4 120.9 . . ?
C5 C4 H4 120.9 . . ?
C6 C5 C4 121.1(3) . . ?
C6 C5 N4 118.7(3) . . ?
C4 C5 N4 119.6(3) . . ?
C5 C6 C1 120.2(3) . . ?
C5 C6 H6 119.9 . . ?
C1 C6 H6 119.9 . . ?
O1 C7 O2 125.6(3) . . ?
O1 C7 C1 118.9(3) . . ?
O2 C7 C1 115.3(3) . . ?
C9 C8 N2 105.8(3) . . ?
C9 C8 H8 127.1 . . ?
N2 C8 H8 127.1 . . ?
C8 C9 N1 110.1(3) . . ?
C8 C9 H9 124.9 . . ?
N1 C9 H9 124.9 . . ?
N1 C10 N2 110.9(3) . . ?
N1 C10 H10 124.6 . . ?
N2 C10 H10 124.6 . . ?
C12 C11 N4 106.8(3) . . ?
C12 C11 H11 126.6 . . ?
N4 C11 H11 126.6 . . ?
C11 C12 N3 109.5(3) . . ?
C11 C12 H12 125.3 . . ?
N3 C12 H12 125.3 . . ?
N3 C13 N4 110.6(3) . . ?
N3 C13 H13 124.7 . . ?
N4 C13 H13 124.7 . . ?
C19 C14 C15 119.0(3) . . ?
C19 C14 C20 117.3(3) . . ?
C15 C14 C20 123.7(3) . . ?
C14 C15 C16 119.7(3) . . ?
C14 C15 C21 119.9(3) . . ?
C16 C15 C21 120.4(3) . . ?
C17 C16 C15 119.0(3) . . ?
C17 C16 C22 116.9(3) . . ?
C15 C16 C22 124.1(3) . . ?
C18 C17 C16 121.0(3) . . ?
C18 C17 H17 119.5 . . ?
C16 C17 H17 119.5 . . ?
C17 C18 C19 119.9(3) . . ?
C17 C18 H18 120.1 . . ?
C19 C18 H18 120.1 . . ?
C18 C19 C14 121.2(3) . . ?
C18 C19 H19 119.4 . . ?
C14 C19 H19 119.4 . . ?
O4 C20 O3 123.7(3) . . ?
O4 C20 C14 119.8(3) . . ?
O3 C20 C14 116.6(3) . . ?
O6 C21 O5 122.3(3) . . ?
O6 C21 C15 119.5(3) . . ?
O5 C21 C15 118.2(3) . . ?
O6 C21 Cd1 60.80(18) . 2_774 ?
O5 C21 Cd1 61.48(17) . 2_774 ?
C15 C21 Cd1 176.8(2) . 2_774 ?
O8 C22 O7 120.6(3) . . ?
O8 C22 C16 119.8(3) . . ?
O7 C22 C16 119.6(3) . . ?
N3 Cd1 O1 81.76(9) 1_664 1_564 ?
N3 Cd1 O7 126.70(10) 1_664 . ?
O1 Cd1 O7 95.36(8) 1_564 . ?
N3 Cd1 O6 97.09(10) 1_664 2_774 ?
O1 Cd1 O6 96.34(9) 1_564 2_774 ?
O7 Cd1 O6 135.85(8) . 2_774 ?
N3 Cd1 O5 141.36(9) 1_664 2_774 ?
O1 Cd1 O5 123.70(8) 1_564 2_774 ?
O7 Cd1 O5 83.04(8) . 2_774 ?
O6 Cd1 O5 55.35(7) 2_774 2_774 ?
N3 Cd1 O5 85.47(9) 1_664 . ?
O1 Cd1 O5 158.25(9) 1_564 . ?
O7 Cd1 O5 78.30(8) . . ?
O6 Cd1 O5 102.68(8) 2_774 . ?
O5 Cd1 O5 76.60(8) 2_774 . ?
N3 Cd1 C21 120.16(10) 1_664 2_774 ?
O1 Cd1 C21 112.28(10) 1_564 2_774 ?
O7 Cd1 C21 110.15(9) . 2_774 ?
O6 Cd1 C21 27.33(9) 2_774 2_774 ?
O5 Cd1 C21 28.03(9) 2_774 2_774 ?
O5 Cd1 C21 89.36(8) . 2_774 ?
O3 Cd2 O2 88.31(11) 1_455 1_564 ?
O3 Cd2 N1 97.03(11) 1_455 . ?
O2 Cd2 N1 164.94(11) 1_564 . ?
O3 Cd2 O9 123.58(10) 1_455 . ?
O2 Cd2 O9 79.95(11) 1_564 . ?
N1 Cd2 O9 85.39(10) . . ?
O3 Cd2 O7 147.29(9) 1_455 . ?
O2 Cd2 O7 88.83(8) 1_564 . ?
N1 Cd2 O7 94.06(9) . . ?
O9 Cd2 O7 87.86(10) . . ?
C10 N1 C9 105.8(3) . . ?
C10 N1 Cd2 130.3(2) . . ?
C9 N1 Cd2 123.8(2) . . ?
C10 N2 C8 107.4(3) . . ?
C10 N2 C3 127.7(3) . . ?
C8 N2 C3 124.9(3) . . ?
C13 N3 C12 106.3(3) . . ?
C13 N3 Cd1 123.5(2) . 1_446 ?
C12 N3 Cd1 129.2(2) . 1_446 ?
C13 N4 C11 106.8(3) . . ?
C13 N4 C5 123.9(3) . . ?
C11 N4 C5 128.8(3) . . ?
C7 O1 Cd1 125.7(2) . 1_546 ?
C7 O2 Cd2 141.6(2) . 1_546 ?
C20 O3 Cd2 110.7(2) . 1_655 ?
C21 O5 Cd1 90.49(19) . 2_774 ?
C21 O5 Cd1 114.19(19) . . ?
Cd1 O5 Cd1 103.40(8) 2_774 . ?
C21 O6 Cd1 91.9(2) . 2_774 ?
C22 O7 Cd1 123.00(18) . . ?
C22 O7 Cd2 91.53(18) . . ?
Cd1 O7 Cd2 115.19(9) . . ?
Cd2 O9 H114 119(4) . . ?
Cd2 O9 H113 108(5) . . ?
H114 O9 H113 105(5) . . ?
H111 O10 H112 75(9) . . ?

loop_
_geom_bond_atom_site_label_1
_geom_bond_atom_site_label_2
_geom_bond_distance
_geom_bond_site_symmetry_2
_geom_bond_publ_flag
C1 C6 1.385(4) . ?
C1 C2 1.386(4) . ?
C1 C7 1.507(4) . ?
C2 C3 1.383(5) . ?
C2 H2 0.9300 . ?
C3 C4 1.383(5) . ?
C3 N2 1.433(4) . ?
C4 C5 1.389(4) . ?
C4 H4 0.9300 . ?
C5 C6 1.364(5) . ?
C5 N4 1.424(4) . ?
C6 H6 0.9300 . ?
C7 O1 1.240(4) . ?
C7 O2 1.256(4) . ?
C8 C9 1.349(5) . ?
C8 N2 1.371(4) . ?
C8 H8 0.9300 . ?
C9 N1 1.365(5) . ?
C9 H9 0.9300 . ?
C10 N1 1.317(4) . ?
C10 N2 1.343(4) . ?
C10 H10 0.9300 . ?
C11 C12 1.341(5) . ?
C11 N4 1.367(5) . ?
C11 H11 0.9300 . ?
C12 N3 1.375(5) . ?
C12 H12 0.9300 . ?
C13 N3 1.308(4) . ?
C13 N4 1.361(4) . ?
C13 H13 0.9300 . ?
C14 C19 1.393(5) . ?
C14 C15 1.401(4) . ?
C14 C20 1.516(4) . ?
C15 C16 1.404(4) . ?
C15 C21 1.518(5) . ?
C16 C17 1.400(5) . ?
C16 C22 1.499(4) . ?
C17 C18 1.367(5) . ?
C17 H17 0.9300 . ?
C18 C19 1.374(5) . ?
C18 H18 0.9300 . ?
C19 H19 0.9300 . ?
C20 O4 1.248(4) . ?
C20 O3 1.252(4) . ?
C21 O6 1.241(4) . ?
C21 O5 1.270(4) . ?
C21 Cd1 2.702(3) 2_774 ?
C22 O8 1.246(4) . ?
C22 O7 1.281(4) . ?
Cd1 N3 2.238(3) 1_664 ?
Cd1 O1 2.241(2) 1_564 ?
Cd1 O7 2.274(2) . ?
Cd1 O6 2.360(2) 2_774 ?
Cd1 O5 2.375(2) 2_774 ?
Cd1 O5 2.409(2) . ?
Cd1 C21 2.702(3) 2_774 ?
Cd2 O3 2.215(2) 1_455 ?
Cd2 O2 2.263(2) 1_564 ?
Cd2 N1 2.266(3) . ?
Cd2 O9 2.348(3) . ?
Cd2 O7 2.457(2) . ?
N3 Cd1 2.238(3) 1_446 ?
O1 Cd1 2.241(2) 1_546 ?
O2 Cd2 2.263(2) 1_546 ?
O3 Cd2 2.215(2) 1_655 ?
O5 Cd1 2.375(2) 2_774 ?
O6 Cd1 2.360(2) 2_774 ?
O9 H114 0.82(5) . ?
O9 H113 0.72(6) . ?
O10 H111 0.75(7) . ?
O10 H112 0.81(13) . ?

loop_
_geom_torsion_atom_site_label_1
_geom_torsion_atom_site_label_2
_geom_torsion_atom_site_label_3
_geom_torsion_atom_site_label_4
_geom_torsion
_geom_torsion_site_symmetry_1
_geom_torsion_site_symmetry_2
_geom_torsion_site_symmetry_3
_geom_torsion_site_symmetry_4
_geom_torsion_publ_flag
C6 C1 C2 C3 -3.0(5) . . . . ?
C7 C1 C2 C3 170.3(3) . . . . ?
C1 C2 C3 C4 0.9(5) . . . . ?
C1 C2 C3 N2 -172.8(3) . . . . ?
C2 C3 C4 C5 0.8(5) . . . . ?
N2 C3 C4 C5 174.4(3) . . . . ?
C3 C4 C5 C6 -0.4(5) . . . . ?
C3 C4 C5 N4 -171.8(3) . . . . ?
C4 C5 C6 C1 -1.7(5) . . . . ?
N4 C5 C6 C1 169.8(3) . . . . ?
C2 C1 C6 C5 3.4(5) . . . . ?
C7 C1 C6 C5 -170.0(3) . . . . ?
C6 C1 C7 O1 -163.5(3) . . . . ?
C2 C1 C7 O1 23.3(5) . . . . ?
C6 C1 C7 O2 20.8(5) . . . . ?
C2 C1 C7 O2 -152.5(3) . . . . ?
N2 C8 C9 N1 0.1(4) . . . . ?
N4 C11 C12 N3 0.0(5) . . . . ?
C19 C14 C15 C16 0.9(5) . . . . ?
C20 C14 C15 C16 179.1(3) . . . . ?
C19 C14 C15 C21 -177.7(3) . . . . ?
C20 C14 C15 C21 0.6(5) . . . . ?
C14 C15 C16 C17 -3.0(4) . . . . ?
C21 C15 C16 C17 175.5(3) . . . . ?
C14 C15 C16 C22 175.6(3) . . . . ?
C21 C15 C16 C22 -5.9(5) . . . . ?
C15 C16 C17 C18 2.8(5) . . . . ?
C22 C16 C17 C18 -175.9(3) . . . . ?
C16 C17 C18 C19 -0.3(5) . . . . ?
C17 C18 C19 C14 -2.0(5) . . . . ?
C15 C14 C19 C18 1.7(5) . . . . ?
C20 C14 C19 C18 -176.7(3) . . . . ?
C19 C14 C20 O4 173.3(3) . . . . ?
C15 C14 C20 O4 -5.0(5) . . . . ?
C19 C14 C20 O3 -6.5(5) . . . . ?
C15 C14 C20 O3 175.3(3) . . . . ?
C14 C15 C21 O6 94.1(4) . . . . ?
C16 C15 C21 O6 -84.4(4) . . . . ?
C14 C15 C21 O5 -87.6(4) . . . . ?
C16 C15 C21 O5 93.9(4) . . . . ?
C17 C16 C22 O8 -11.4(4) . . . . ?
C15 C16 C22 O8 170.0(3) . . . . ?
C17 C16 C22 O7 167.7(3) . . . . ?
C15 C16 C22 O7 -10.9(4) . . . . ?
N2 C10 N1 C9 -0.3(4) . . . . ?
N2 C10 N1 Cd2 -175.5(2) . . . . ?
C8 C9 N1 C10 0.1(4) . . . . ?
C8 C9 N1 Cd2 175.7(2) . . . . ?
O3 Cd2 N1 C10 -12.9(3) 1_455 . . . ?
O2 Cd2 N1 C10 -123.1(4) 1_564 . . . ?
O9 Cd2 N1 C10 -136.3(3) . . . . ?
O7 Cd2 N1 C10 136.2(3) . . . . ?
O3 Cd2 N1 C9 172.7(3) 1_455 . . . ?
O2 Cd2 N1 C9 62.5(5) 1_564 . . . ?
O9 Cd2 N1 C9 49.3(3) . . . . ?
O7 Cd2 N1 C9 -38.2(3) . . . . ?
N1 C10 N2 C8 0.4(4) . . . . ?
N1 C10 N2 C3 -179.7(3) . . . . ?
C9 C8 N2 C10 -0.3(4) . . . . ?
C9 C8 N2 C3 179.8(3) . . . . ?
C2 C3 N2 C10 -144.8(3) . . . . ?
C4 C3 N2 C10 41.4(5) . . . . ?
C2 C3 N2 C8 35.1(5) . . . . ?
C4 C3 N2 C8 -138.6(4) . . . . ?
N4 C13 N3 C12 -0.3(4) . . . . ?
N4 C13 N3 Cd1 169.4(2) . . . 1_446 ?
C11 C12 N3 C13 0.2(5) . . . . ?
C11 C12 N3 Cd1 -168.7(3) . . . 1_446 ?
N3 C13 N4 C11 0.3(4) . . . . ?
N3 C13 N4 C5 -172.0(3) . . . . ?
C12 C11 N4 C13 -0.2(5) . . . . ?
C12 C11 N4 C5 171.7(4) . . . . ?
C6 C5 N4 C13 -32.4(5) . . . . ?
C4 C5 N4 C13 139.2(4) . . . . ?
C6 C5 N4 C11 157.0(4) . . . . ?
C4 C5 N4 C11 -31.4(6) . . . . ?
O2 C7 O1 Cd1 26.3(5) . . . 1_546 ?
C1 C7 O1 Cd1 -149.0(2) . . . 1_546 ?
O1 C7 O2 Cd2 32.7(6) . . . 1_546 ?
C1 C7 O2 Cd2 -151.9(3) . . . 1_546 ?
O4 C20 O3 Cd2 0.5(4) . . . 1_655 ?
C14 C20 O3 Cd2 -179.8(2) . . . 1_655 ?
O6 C21 O5 Cd1 1.8(3) . . . 2_774 ?
C15 C21 O5 Cd1 -176.4(2) . . . 2_774 ?
O6 C21 O5 Cd1 106.8(3) . . . . ?
C15 C21 O5 Cd1 -71.5(3) . . . . ?
Cd1 C21 O5 Cd1 104.95(14) 2_774 . . . ?
N3 Cd1 O5 C21 117.8(2) 1_664 . . . ?
O1 Cd1 O5 C21 63.7(3) 1_564 . . . ?
O7 Cd1 O5 C21 -11.2(2) . . . . ?
O6 Cd1 O5 C21 -146.0(2) 2_774 . . . ?
O5 Cd1 O5 C21 -96.7(2) 2_774 . . . ?
C21 Cd1 O5 C21 -121.90(19) 2_774 . . . ?
N3 Cd1 O5 Cd1 -145.52(10) 1_664 . . 2_774 ?
O1 Cd1 O5 Cd1 160.38(18) 1_564 . . 2_774 ?
O7 Cd1 O5 Cd1 85.53(9) . . . 2_774 ?
O6 Cd1 O5 Cd1 -49.26(9) 2_774 . . 2_774 ?
O5 Cd1 O5 Cd1 0.0 2_774 . . 2_774 ?
C21 Cd1 O5 Cd1 -25.20(9) 2_774 . . 2_774 ?
O5 C21 O6 Cd1 -1.8(3) . . . 2_774 ?
C15 C21 O6 Cd1 176.4(2) . . . 2_774 ?
O8 C22 O7 Cd1 115.9(3) . . . . ?
C16 C22 O7 Cd1 -63.1(3) . . . . ?
O8 C22 O7 Cd2 -5.7(3) . . . . ?
C16 C22 O7 Cd2 175.2(2) . . . . ?
N3 Cd1 O7 C22 12.8(3) 1_664 . . . ?
O1 Cd1 O7 C22 -70.9(2) 1_564 . . . ?
O6 Cd1 O7 C22 -175.7(2) 2_774 . . . ?
O5 Cd1 O7 C22 165.8(2) 2_774 . . . ?
O5 Cd1 O7 C22 88.1(2) . . . . ?
C21 Cd1 O7 C22 173.0(2) 2_774 . . . ?
N3 Cd1 O7 Cd2 122.76(11) 1_664 . . . ?
O1 Cd1 O7 Cd2 39.05(11) 1_564 . . . ?
O6 Cd1 O7 Cd2 -65.78(15) 2_774 . . . ?
O5 Cd1 O7 Cd2 -84.32(10) 2_774 . . . ?
O5 Cd1 O7 Cd2 -162.01(11) . . . . ?
C21 Cd1 O7 Cd2 -77.06(12) 2_774 . . . ?
O3 Cd2 O7 C22 28.0(3) 1_455 . . . ?
O2 Cd2 O7 C22 113.06(18) 1_564 . . . ?
N1 Cd2 O7 C22 -81.74(18) . . . . ?
O9 Cd2 O7 C22 -166.95(18) . . . . ?
O3 Cd2 O7 Cd1 -99.92(18) 1_455 . . . ?
O2 Cd2 O7 Cd1 -14.87(12) 1_564 . . . ?
N1 Cd2 O7 Cd1 150.33(11) . . . . ?
O9 Cd2 O7 Cd1 65.11(11) . . . . ?
